data_7012099
loop_
_publ_author_name
'He, Zhicong'
'Craig, Donald C.'
'Colbran, Stephen B.'

_publ_section_title
;
 Structures and properties of 6-aryl substituted
 tris(2-pyridylmethyl)amine transition metal complexes
;
_journal_issue 22
_journal_name_full 'Journal of the Chemical Society, Dalton Transactions'
_journal_page_first 4224
_journal_paper_doi 10.1039/b207406k
_journal_year 2002
_chemical_formula_moiety 'C26 H26 Cl Co N4 O2 1+, C24 H20 B 1-'
_chemical_formula_sum 'C50 H46 B Cl Co N4 O2'
_chemical_formula_weight 840.1
_space_group_IT_number 14
_symmetry_cell_setting monoclinic
_symmetry_space_group_name_Hall '-P 2ybc'
_symmetry_space_group_name_H-M 'P 1 21/c 1'
_atom_type_scat_source 'International Tables for X-ray Crystallography, Vol. IV'
_cell_angle_alpha 90
_cell_angle_beta 103.95(3)
_cell_angle_gamma 90
_cell_formula_units_Z 4
_cell_length_a 9.759(5)
_cell_length_b 15.821(4)
_cell_length_c 28.626(19)
_cell_measurement_reflns_used 10
_cell_measurement_temperature 294
_cell_measurement_theta_max 11
_cell_measurement_theta_min 10
_cell_volume 4289(4)
_diffrn_measurement_device_type 'Nonius CAD-4'
_diffrn_measurement_method \w--2\q
_diffrn_radiation_type 'Mo K\a'
_diffrn_radiation_wavelength 0.71073
_diffrn_reflns_av_R_equivalents 0.016
_diffrn_reflns_limit_h_max 11
_diffrn_reflns_limit_h_min -11
_diffrn_reflns_limit_k_max 0
_diffrn_reflns_limit_k_min -18
_diffrn_reflns_limit_l_max 34
_diffrn_reflns_limit_l_min 0
_diffrn_reflns_number 7683
_diffrn_reflns_theta_max 25
_diffrn_standards_decay_% 0
_diffrn_standards_interval_time 30min
_diffrn_standards_number 1
_exptl_absorpt_coefficient_mu 0.504
_exptl_absorpt_correction_type none
_exptl_crystal_colour green
_exptl_crystal_density_diffrn 1.30
_exptl_crystal_density_method 'not measured'
_exptl_crystal_description irregular
_exptl_crystal_F_000 1756.0
_exptl_crystal_size_rad 0.15
_refine_diff_density_max 0.55
_refine_diff_density_min -0.48
_refine_ls_extinction_method none
_refine_ls_goodness_of_fit_ref 1.43
_refine_ls_hydrogen_treatment noref
_refine_ls_number_parameters 243
_refine_ls_number_reflns 3699
_refine_ls_R_factor_gt 0.052
_refine_ls_shift/su_max 0.005
_refine_ls_structure_factor_coef F
_refine_ls_weighting_details 'w = 1/[\s^2^(F) + 0.0004F^2^]'
_refine_ls_weighting_scheme calc
_refine_ls_wR_factor_ref 0.057
_reflns_number_gt 3699
_reflns_number_total 7520
_reflns_threshold_expression I>2\s(I)
_cod_data_source_file b207406k.txt
_cod_data_source_block '[CoCl(L)][BPh4]'
_cod_original_sg_symbol_H-M 'P 21/c'
_cod_database_code 7012099

loop_
_symmetry_equiv_pos_site_id
_symmetry_equiv_pos_as_xyz
1 x,y,z
2 -x,1/2+y,1/2-z
3 -x,-y,-z
4 x,1/2-y,1/2+z

loop_
_atom_site_label
_atom_site_fract_x
_atom_site_fract_y
_atom_site_fract_z
_atom_site_U_iso_or_equiv
_atom_site_adp_type
_atom_site_type_symbol
_atom_site_occupancy
Co 0.92705(7) 0.18379(4) 0.13124(2) 0.0457(2) Uani Co 1.0
Cl 1.08261(14) 0.08897(9) 0.11485(5) 0.0741(4) Uani Cl 1.0
O1 0.6712(5) 0.1182(3) 0.0359(1) 0.108(6) Uani O 1.0
O2 0.9381(7) -0.1881(3) 0.0697(2) 0.148(7) Uani O 1.0
N1 0.7390(4) 0.1249(3) 0.1404(1) 0.0501(7) Uani N 1.0
N2 0.9003(4) 0.2683(3) 0.0742(1) 0.0535(6) Uani N 1.0
N3 1.0600(4) 0.2280(2) 0.1959(1) 0.0456(5) Uani N 1.0
N4 0.8084(4) 0.2878(2) 0.1530(1) 0.0460(6) Uani N 1.0
C1 0.7255(5) 0.2536(3) 0.1856(2) 0.0483(7) Uani C 1.0
C2 0.6693(5) 0.1679(3) 0.1681(2) 0.0509(7) Uani C 1.0
C3 0.5521(5) 0.1364(4) 0.1813(2) 0.0630(8) Uani C 1.0
C4 0.5054(6) 0.0568(4) 0.1659(2) 0.075(1) Uani C 1.0
C5 0.5750(6) 0.0120(4) 0.1369(2) 0.076(1) Uani C 1.0
C6 0.6893(6) 0.0486(3) 0.1236(2) 0.0629(9) Uani C 1.0
C7 0.7523(5) 0.0056(3) 0.0877(2) 0.058(4) Uani C 1.0
C8 0.7358(7) 0.0419(4) 0.0421(2) 0.078(5) Uani C 1.0
C9 0.7875(8) 0.0006(4) 0.0078(2) 0.105(8) Uani C 1.0
C10 0.8543(8) -0.0757(4) 0.0182(2) 0.107(8) Uani C 1.0
C11 0.8706(8) -0.1108(4) 0.0625(2) 0.096(5) Uani C 1.0
C12 0.8193(6) -0.0717(3) 0.0982(2) 0.075(4) Uani C 1.0
C13 0.6337(10) 0.1523(5) -0.0106(3) 0.151(4) Uani C 1.0
C14 1.0014(8) -0.2147(5) 0.1147(3) 0.137(3) Uani C 1.0
C15 0.7170(5) 0.3223(3) 0.1086(2) 0.0544(7) Uani C 1.0
C16 0.7974(5) 0.3267(3) 0.0703(2) 0.0580(7) Uani C 1.0
C17 0.7689(6) 0.3838(4) 0.0333(2) 0.073(1) Uani C 1.0
C18 0.8463(6) 0.3828(4) -0.0011(2) 0.084(1) Uani C 1.0
C19 0.9531(6) 0.3241(4) 0.0032(2) 0.079(1) Uani C 1.0
C20 0.9768(6) 0.2681(4) 0.0408(2) 0.0641(8) Uani C 1.0
C21 0.9121(5) 0.3499(3) 0.1779(2) 0.0510(6) Uani C 1.0
C22 1.0307(5) 0.3049(3) 0.2115(2) 0.0501(5) Uani C 1.0
C23 1.1064(5) 0.3390(3) 0.2538(2) 0.0628(6) Uani C 1.0
C24 1.2161(6) 0.2938(4) 0.2815(2) 0.0698(7) Uani C 1.0
C25 1.2500(5) 0.2162(4) 0.2663(2) 0.0643(6) Uani C 1.0
C26 1.1702(5) 0.1851(3) 0.2230(2) 0.0526(5) Uani C 1.0
B1T 0.4000(5) 0.4937(4) 0.1515(2) 0.043(1) Uani B 1.0
C1T 0.3829(3) 0.4217(2) 0.1085(1) 0.045(1) Uani C 1.0
C2T 0.3559(3) 0.3365(2) 0.1161(1) 0.056(1) Uani C 1.0
C3T 0.3384(4) 0.2758(2) 0.0801(1) 0.072(2) Uani C 1.0
C4T 0.3470(4) 0.2978(2) 0.0343(1) 0.078(2) Uani C 1.0
C5T 0.3734(4) 0.3810(3) 0.0252(1) 0.072(1) Uani C 1.0
C6T 0.3907(3) 0.4411(2) 0.0614(1) 0.056(1) Uani C 1.0
C7T 0.2440(3) 0.5126(2) 0.1609(1) 0.045(1) Uani C 1.0
C8T 0.1211(3) 0.5120(2) 0.1236(1) 0.049(1) Uani C 1.0
C9T -0.0081(3) 0.5410(2) 0.1292(1) 0.056(1) Uani C 1.0
C10T -0.0206(3) 0.5723(2) 0.1729(1) 0.062(2) Uani C 1.0
C11T 0.0976(4) 0.5740(2) 0.2107(1) 0.067(2) Uani C 1.0
C12T 0.2262(3) 0.5449(2) 0.2046(1) 0.056(1) Uani C 1.0
C13T 0.4611(3) 0.5827(2) 0.1346(1) 0.042(1) Uani C 1.0
C14T 0.3942(3) 0.6611(2) 0.1343(1) 0.049(1) Uani C 1.0
C15T 0.4454(4) 0.7350(2) 0.1189(1) 0.057(1) Uani C 1.0
C16T 0.5675(4) 0.7341(2) 0.1027(1) 0.056(1) Uani C 1.0
C17T 0.6371(3) 0.6584(2) 0.1023(1) 0.054(1) Uani C 1.0
C18T 0.5847(3) 0.5849(2) 0.1178(1) 0.048(1) Uani C 1.0
C19T 0.5060(3) 0.4583(2) 0.2016(1) 0.043(1) Uani C 1.0
C20T 0.6453(3) 0.4856(2) 0.2197(1) 0.049(1) Uani C 1.0
C21T 0.7331(3) 0.4526(2) 0.2612(1) 0.058(1) Uani C 1.0
C22T 0.6853(4) 0.3900(2) 0.2867(1) 0.065(2) Uani C 1.0
C23T 0.5489(4) 0.3612(2) 0.2703(1) 0.067(2) Uani C 1.0
C24T 0.4621(3) 0.3946(2) 0.2288(1) 0.054(1) Uani C 1.0
H1C1 0.6450 0.2925 0.1860 0.056 Uani H 1.0
H2C1 0.7874 0.2486 0.2189 0.049 Uani H 1.0
HC3 0.5024 0.1707 0.2015 0.069 Uani H 1.0
HC4 0.4225 0.0314 0.1755 0.090 Uani H 1.0
HC5 0.5431 -0.0461 0.1256 0.092 Uani H 1.0
HC9 0.7763 0.0262 -0.0248 0.151 Uani H 1.0
HC10 0.8912 -0.1058 -0.0070 0.145 Uani H 1.0
HC12 0.8303 -0.0985 0.1305 0.098 Uani H 1.0
H1C13 0.5873 0.2084 -0.0096 0.151 Uani H 1.0
H2C13 0.7203 0.1597 -0.0230 0.151 Uani H 1.0
H3C13 0.5667 0.1132 -0.0323 0.151 Uani H 1.0
H1C14 1.0445 -0.2715 0.1130 0.137 Uani H 1.0
H2C14 1.0767 -0.1735 0.1300 0.137 Uani H 1.0
H3C14 0.9296 -0.2185 0.1343 0.137 Uani H 1.0
H1C15 0.6851 0.3803 0.1149 0.062 Uani H 1.0
H2C15 0.6328 0.2849 0.0975 0.058 Uani H 1.0
HC17 0.6917 0.4262 0.0312 0.082 Uani H 1.0
HC18 0.8255 0.4238 -0.0285 0.100 Uani H 1.0
HC19 1.0124 0.3224 -0.0208 0.091 Uani H 1.0
HC20 1.0539 0.2255 0.0436 0.066 Uani H 1.0
H1C21 0.8658 0.3896 0.1966 0.058 Uani H 1.0
H2C21 0.9496 0.3824 0.1538 0.056 Uani H 1.0
HC23 1.0819 0.3961 0.2645 0.073 Uani H 1.0
HC24 1.2714 0.3175 0.3128 0.085 Uani H 1.0
HC25 1.3304 0.1828 0.2860 0.075 Uani H 1.0
HC26 1.1952 0.1289 0.2115 0.056 Uani H 1.0
HC2T 0.3491 0.3185 0.1489 0.062 Uani H 1.0
HC3T 0.3193 0.2158 0.0875 0.090 Uani H 1.0
HC4T 0.3344 0.2543 0.0083 0.097 Uani H 1.0
HC5T 0.3800 0.3982 -0.0078 0.091 Uani H 1.0
HC6T 0.4098 0.5009 0.0536 0.063 Uani H 1.0
HC8T 0.1268 0.4897 0.0914 0.057 Uani H 1.0
HC9T -0.0926 0.5392 0.1013 0.066 Uani H 1.0
HC10T -0.1135 0.5932 0.1771 0.072 Uani H 1.0
HC11T 0.0906 0.5965 0.2427 0.087 Uani H 1.0
HC12T 0.3100 0.5470 0.2327 0.067 Uani H 1.0
HC14T 0.3053 0.6638 0.1459 0.056 Uani H 1.0
HC15T 0.3935 0.7894 0.1195 0.069 Uani H 1.0
HC16T 0.6049 0.7873 0.0915 0.064 Uani H 1.0
HC17T 0.7258 0.6565 0.0907 0.065 Uani H 1.0
HC18T 0.6376 0.5309 0.1171 0.054 Uani H 1.0
HC20T 0.6831 0.5310 0.2020 0.054 Uani H 1.0
HC21T 0.8317 0.4744 0.2725 0.068 Uani H 1.0
HC22T 0.7482 0.3661 0.3166 0.078 Uani H 1.0
HC23T 0.5123 0.3158 0.2884 0.085 Uani H 1.0
HC24T 0.3637 0.3724 0.2178 0.062 Uani H 1.0

loop_
_atom_site_aniso_label
_atom_site_aniso_U_11
_atom_site_aniso_U_22
_atom_site_aniso_U_33
_atom_site_aniso_U_12
_atom_site_aniso_U_13
_atom_site_aniso_U_23
_atom_site_aniso_type_symbol
Co 0.0443(4) 0.0439(4) 0.0500(4) 0.0088(3) 0.0136(3) -0.0012(4) Co
Cl 0.0676(9) 0.069(1) 0.087(1) 0.0224(8) 0.0226(8) -0.0135(8) Cl
O1 0.176(9) 0.075(3) 0.062(5) 0.024(3) 0.011(4) 0.008(2) O
O2 0.223(9) 0.088(5) 0.136(7) 0.056(4) 0.046(5) -0.018(3) O
N1 0.0493(9) 0.0501(9) 0.0520(9) 0.0007(8) 0.0143(6) -0.0001(7) N
N2 0.0566(9) 0.061(1) 0.0464(9) 0.0100(7) 0.0189(6) 0.0093(7) N
N3 0.0440(8) 0.048(1) 0.0466(9) 0.0057(7) 0.0143(6) 0.0025(6) N
N4 0.0475(8) 0.045(1) 0.0487(8) 0.0106(7) 0.0170(6) 0.0048(7) N
C1 0.0468(8) 0.051(1) 0.0510(9) 0.0116(8) 0.0195(7) 0.0044(7) C
C2 0.0445(9) 0.056(1) 0.0545(8) 0.0041(7) 0.0168(6) 0.0052(7) C
C3 0.0476(9) 0.074(2) 0.071(1) -0.0003(9) 0.0214(7) 0.010(1) C
C4 0.058(1) 0.082(2) 0.088(2) -0.015(1) 0.021(1) 0.008(1) C
C5 0.071(2) 0.070(2) 0.087(2) -0.020(1) 0.017(1) -0.003(1) C
C6 0.065(1) 0.057(1) 0.067(1) -0.009(1) 0.0153(8) -0.0061(8) C
C7 0.072(8) 0.045(3) 0.054(3) -0.016(2) 0.011(3) -0.006(2) C
C8 0.118(9) 0.060(3) 0.053(4) -0.004(3) 0.015(3) -0.002(2) C
C9 0.178(9) 0.082(5) 0.062(4) -0.001(5) 0.042(4) -0.007(2) C
C10 0.163(9) 0.084(5) 0.085(5) 0.002(4) 0.051(5) -0.021(3) C
C11 0.137(9) 0.065(4) 0.089(4) 0.010(2) 0.032(3) -0.015(3) C
C12 0.108(8) 0.047(4) 0.068(3) -0.004(2) 0.019(2) -0.004(2) C
C13 0.226(9) 0.128(7) 0.068(5) 0.039(7) -0.022(5) 0.024(5) C
C14 0.113(6) 0.112(6) 0.153(7) 0.044(5) -0.033(5) -0.027(6) C
C15 0.0527(9) 0.057(1) 0.055(1) 0.0160(9) 0.0166(6) 0.0126(8) C
C16 0.060(1) 0.064(1) 0.0528(9) 0.0142(8) 0.0176(6) 0.0164(8) C
C17 0.076(2) 0.082(2) 0.064(1) 0.021(1) 0.0214(9) 0.031(1) C
C18 0.090(2) 0.101(3) 0.064(1) 0.020(2) 0.028(1) 0.037(2) C
C19 0.086(2) 0.101(3) 0.057(1) 0.015(2) 0.032(1) 0.026(1) C
C20 0.069(1) 0.079(2) 0.0503(9) 0.012(1) 0.0266(9) 0.0130(8) C
C21 0.058(1) 0.042(1) 0.0566(9) 0.0071(6) 0.0201(7) 0.0012(7) C
C22 0.0528(8) 0.048(1) 0.0512(9) 0.0016(7) 0.0151(6) -0.0023(7) C
C23 0.067(1) 0.062(1) 0.0584(9) -0.006(1) 0.0126(8) -0.010(1) C
C24 0.063(1) 0.083(2) 0.058(1) -0.007(1) 0.0050(9) -0.007(1) C
C25 0.0504(8) 0.083(2) 0.056(1) 0.0031(9) 0.0058(9) 0.005(1) C
C26 0.0447(8) 0.061(1) 0.052(1) 0.0086(8) 0.0125(7) 0.0066(8) C
B1T 0.039(3) 0.052(4) 0.038(3) 0.007(3) 0.012(3) 0.002(3) B
C1T 0.029(2) 0.055(2) 0.047(2) 0.002(2) 0.004(2) -0.002(1) C
C2T 0.047(2) 0.054(2) 0.063(2) -0.002(2) 0.008(2) -0.005(1) C
C3T 0.067(3) 0.062(2) 0.081(2) -0.002(2) 0.009(2) -0.019(2) C
C4T 0.073(3) 0.083(2) 0.072(2) 0.004(2) 0.007(2) -0.028(2) C
C5T 0.072(3) 0.090(2) 0.053(2) 0.006(2) 0.010(2) -0.016(2) C
C6T 0.049(2) 0.071(2) 0.046(2) 0.003(2) 0.009(2) -0.004(1) C
C7T 0.041(1) 0.045(2) 0.049(2) 0.003(1) 0.013(1) 0.001(2) C
C8T 0.040(1) 0.051(2) 0.057(2) 0.003(1) 0.011(1) 0.003(2) C
C9T 0.041(1) 0.053(3) 0.076(2) 0.005(1) 0.015(1) 0.008(2) C
C10T 0.048(1) 0.057(3) 0.087(3) 0.007(2) 0.029(1) 0.002(2) C
C11T 0.056(2) 0.078(3) 0.075(2) 0.008(2) 0.030(2) -0.010(2) C
C12T 0.050(1) 0.068(2) 0.056(2) 0.005(1) 0.020(1) -0.007(2) C
C13T 0.040(2) 0.050(1) 0.034(2) 0.007(1) 0.005(2) 0.001(1) C
C14T 0.052(2) 0.049(1) 0.045(2) 0.009(1) 0.009(1) 0.003(1) C
C15T 0.067(2) 0.051(1) 0.050(2) 0.004(1) 0.009(2) 0.004(1) C
C16T 0.066(2) 0.059(1) 0.041(2) -0.007(1) 0.006(2) 0.004(2) C
C17T 0.054(2) 0.065(2) 0.044(2) -0.006(1) 0.010(2) 0.002(2) C
C18T 0.043(2) 0.058(1) 0.041(2) 0.003(1) 0.009(1) 0.002(1) C
C19T 0.040(2) 0.052(2) 0.039(1) 0.007(1) 0.012(1) -0.003(1) C
C20T 0.041(2) 0.058(2) 0.046(2) 0.007(1) 0.006(1) -0.006(1) C
C21T 0.048(1) 0.073(3) 0.047(2) 0.014(1) 0.002(1) -0.007(2) C
C22T 0.059(2) 0.089(3) 0.045(2) 0.023(2) 0.009(1) 0.007(2) C
C23T 0.059(2) 0.089(3) 0.054(2) 0.018(2) 0.017(1) 0.022(2) C
C24T 0.047(1) 0.068(2) 0.049(2) 0.010(1) 0.016(1) 0.012(1) C

loop_
_geom_angle_atom_site_label_1
_geom_angle_atom_site_label_2
_geom_angle_atom_site_label_3
_geom_angle
_geom_angle_site_symmetry_1
_geom_angle_site_symmetry_2
_geom_angle_site_symmetry_3
_geom_angle_publ_flag
Cl Co N1 112.1(1) 1_555 1_555 1_555 no
Cl Co N2 103.1(1) 1_555 1_555 1_555 no
Cl Co N3 95.8(1) 1_555 1_555 1_555 no
Cl Co N4 170.3(1) 1_555 1_555 1_555 no
N1 Co N2 115.4(2) 1_555 1_555 1_555 no
N1 Co N3 113.8(1) 1_555 1_555 1_555 no
N1 Co N4 76.3(1) 1_555 1_555 1_555 no
N2 Co N3 114.2(2) 1_555 1_555 1_555 no
N2 Co N4 76.4(1) 1_555 1_555 1_555 no
N3 Co N4 75.9(1) 1_555 1_555 1_555 no
C8 O1 C13 118.4(5) 1_555 1_555 1_555 no
C11 O2 C14 120.5(6) 1_555 1_555 1_555 no
Co N1 C2 115.1(3) 1_555 1_555 1_555 no
Co N1 C6 126.5(3) 1_555 1_555 1_555 no
C2 N1 C6 118.3(4) 1_555 1_555 1_555 no
Co N2 C16 117.1(3) 1_555 1_555 1_555 no
Co N2 C20 124.8(3) 1_555 1_555 1_555 no
C16 N2 C20 118.2(4) 1_555 1_555 1_555 no
Co N3 C22 117.1(3) 1_555 1_555 1_555 no
Co N3 C26 125.1(3) 1_555 1_555 1_555 no
C22 N3 C26 117.8(4) 1_555 1_555 1_555 no
Co N4 C1 108.2(3) 1_555 1_555 1_555 no
Co N4 C15 106.6(3) 1_555 1_555 1_555 no
Co N4 C21 107.0(3) 1_555 1_555 1_555 no
C1 N4 C15 111.8(3) 1_555 1_555 1_555 no
C1 N4 C21 110.8(3) 1_555 1_555 1_555 no
C15 N4 C21 112.1(4) 1_555 1_555 1_555 no
N4 C1 C2 109.3(4) 1_555 1_555 1_555 no
N1 C2 C1 117.2(4) 1_555 1_555 1_555 no
N1 C2 C3 123.3(5) 1_555 1_555 1_555 no
C1 C2 C3 119.6(4) 1_555 1_555 1_555 no
C2 C3 C4 118.3(5) 1_555 1_555 1_555 no
C3 C4 C5 119.2(5) 1_555 1_555 1_555 no
C4 C5 C6 119.6(5) 1_555 1_555 1_555 no
N1 C6 C5 121.3(5) 1_555 1_555 1_555 no
N1 C6 C7 119.1(5) 1_555 1_555 1_555 no
C5 C6 C7 119.5(5) 1_555 1_555 1_555 no
C6 C7 C8 119.0(5) 1_555 1_555 1_555 no
C6 C7 C12 120.5(5) 1_555 1_555 1_555 no
C8 C7 C12 120.4(5) 1_555 1_555 1_555 no
O1 C8 C7 115.6(5) 1_555 1_555 1_555 no
O1 C8 C9 124.9(6) 1_555 1_555 1_555 no
C7 C8 C9 119.5(6) 1_555 1_555 1_555 no
C8 C9 C10 120.2(6) 1_555 1_555 1_555 no
C9 C10 C11 120.3(6) 1_555 1_555 1_555 no
O2 C11 C10 116.3(6) 1_555 1_555 1_555 no
O2 C11 C12 122.0(6) 1_555 1_555 1_555 no
C10 C11 C12 121.6(6) 1_555 1_555 1_555 no
C7 C12 C11 118.0(6) 1_555 1_555 1_555 no
N4 C15 C16 109.5(4) 1_555 1_555 1_555 no
N2 C16 C15 114.9(4) 1_555 1_555 1_555 no
N2 C16 C17 121.6(5) 1_555 1_555 1_555 no
C15 C16 C17 123.5(5) 1_555 1_555 1_555 no
C16 C17 C18 120.1(5) 1_555 1_555 1_555 no
C17 C18 C19 118.5(5) 1_555 1_555 1_555 no
C18 C19 C20 119.1(5) 1_555 1_555 1_555 no
N2 C20 C19 122.6(5) 1_555 1_555 1_555 no
N4 C21 C22 109.4(4) 1_555 1_555 1_555 no
N3 C22 C21 114.1(4) 1_555 1_555 1_555 no
N3 C22 C23 122.3(5) 1_555 1_555 1_555 no
C21 C22 C23 123.5(5) 1_555 1_555 1_555 no
C22 C23 C24 119.1(5) 1_555 1_555 1_555 no
C23 C24 C25 120.0(5) 1_555 1_555 1_555 no
C24 C25 C26 118.4(5) 1_555 1_555 1_555 no
N3 C26 C25 122.3(5) 1_555 1_555 1_555 no
C1T B1T C7T 108.5(3) 1_555 1_555 1_555 no
C1T B1T C13T 110.4(3) 1_555 1_555 1_555 no
C1T B1T C19T 110.0(3) 1_555 1_555 1_555 no
C7T B1T C13T 108.1(3) 1_555 1_555 1_555 no
C7T B1T C19T 109.3(3) 1_555 1_555 1_555 no
C13T B1T C19T 110.5(3) 1_555 1_555 1_555 no
B1T C1T C2T 122.4(3) 1_555 1_555 1_555 no
B1T C1T C6T 123.0(3) 1_555 1_555 1_555 no
C2T C1T C6T 114.6(2) 1_555 1_555 1_555 no
C1T C2T C3T 123.0(2) 1_555 1_555 1_555 no
C2T C3T C4T 120.4(2) 1_555 1_555 1_555 no
C3T C4T C5T 118.6(2) 1_555 1_555 1_555 no
C4T C5T C6T 120.4(2) 1_555 1_555 1_555 no
C1T C6T C5T 123.0(2) 1_555 1_555 1_555 no
B1T C7T C8T 122.2(3) 1_555 1_555 1_555 no
B1T C7T C12T 122.4(3) 1_555 1_555 1_555 no
B1T C13T C14T 123.8(3) 1_555 1_555 1_555 no
B1T C13T C18T 121.6(3) 1_555 1_555 1_555 no
B1T C19T C20T 124.4(3) 1_555 1_555 1_555 no
B1T C19T C24T 121.0(3) 1_555 1_555 1_555 no

loop_
_geom_bond_atom_site_label_1
_geom_bond_atom_site_label_2
_geom_bond_distance
_geom_bond_site_symmetry_1
_geom_bond_site_symmetry_2
_geom_bond_publ_flag
Co Cl 2.262(1) 1_555 1_555 no
Co N1 2.131(4) 1_555 1_555 no
Co N2 2.077(4) 1_555 1_555 no
Co N3 2.108(4) 1_555 1_555 no
Co N4 2.187(3) 1_555 1_555 no
O1 C8 1.354(6) 1_555 1_555 no
O1 C13 1.400(7) 1_555 1_555 no
O2 C11 1.381(7) 1_555 1_555 no
O2 C14 1.354(8) 1_555 1_555 no
N1 C2 1.347(5) 1_555 1_555 no
N1 C6 1.345(6) 1_555 1_555 no
N2 C16 1.349(5) 1_555 1_555 no
N2 C20 1.347(5) 1_555 1_555 no
N3 C22 1.350(5) 1_555 1_555 no
N3 C26 1.347(5) 1_555 1_555 no
N4 C1 1.478(5) 1_555 1_555 no
N4 C15 1.471(5) 1_555 1_555 no
N4 C21 1.466(6) 1_555 1_555 no
C1 C2 1.503(6) 1_555 1_555 no
C2 C3 1.381(6) 1_555 1_555 no
C3 C4 1.376(7) 1_555 1_555 no
C4 C5 1.388(7) 1_555 1_555 no
C5 C6 1.388(7) 1_555 1_555 no
C6 C7 1.483(7) 1_555 1_555 no
C7 C8 1.401(7) 1_555 1_555 no
C7 C12 1.385(7) 1_555 1_555 no
C8 C9 1.371(8) 1_555 1_555 no
C9 C10 1.370(8) 1_555 1_555 no
C10 C11 1.359(8) 1_555 1_555 no
C11 C12 1.386(8) 1_555 1_555 no
C15 C16 1.494(6) 1_555 1_555 no
C16 C17 1.370(6) 1_555 1_555 no
C17 C18 1.377(7) 1_555 1_555 no
C18 C19 1.380(7) 1_555 1_555 no
C19 C20 1.370(7) 1_555 1_555 no
C21 C22 1.494(6) 1_555 1_555 no
C22 C23 1.369(6) 1_555 1_555 no
C23 C24 1.369(7) 1_555 1_555 no
C24 C25 1.368(7) 1_555 1_555 no
C25 C26 1.386(6) 1_555 1_555 no
B1T C1T 1.655(6) 1_555 1_555 no
B1T C7T 1.636(6) 1_555 1_555 no
B1T C13T 1.646(6) 1_555 1_555 no
B1T C19T 1.653(6) 1_555 1_555 no
C1T C2T 1.401(2) 1_555 1_555 no
C1T C6T 1.401(2) 1_555 1_555 no
C2T C3T 1.387(2) 1_555 1_555 no
C3T C4T 1.378(2) 1_555 1_555 no
C4T C5T 1.378(2) 1_555 1_555 no
C5T C6T 1.387(2) 1_555 1_555 no
